data_7217606
loop_
_publ_author_name
'Tang, Si-Fu'
'Li, Liang-Jun'
'Wang, Chao'
'Zhao, Xue-Bo'

_publ_section_title
;
 Investigation of the structure variation of metal diphosphonates with the
 changing of N-donor auxiliary ligands and their properties
;
_journal_issue 38
_journal_name_full CrystEngComm
_journal_page_first 9104
_journal_paper_doi 10.1039/C4CE01266F
_journal_volume 16
_journal_year 2014
_chemical_formula_sum 'C18 H22 Cu N2 O8 P2'
_chemical_formula_weight 519.86
_chemical_name_systematic
; 
 ? 
;
_space_group_IT_number 2
_symmetry_cell_setting triclinic
_symmetry_space_group_name_Hall '-P 1'
_symmetry_space_group_name_H-M 'P -1'
_atom_sites_solution_hydrogens geom
_atom_sites_solution_primary direct
_atom_sites_solution_secondary difmap
_audit_creation_method SHELXL-97
_cell_angle_alpha 97.459(6)
_cell_angle_beta 112.125(6)
_cell_angle_gamma 90.768(7)
_cell_formula_units_Z 1
_cell_length_a 7.309(3)
_cell_length_b 8.365(4)
_cell_length_c 9.315(4)
_cell_measurement_temperature 293(2)
_cell_measurement_theta_max 25
_cell_measurement_theta_min 2.39
_cell_volume 521.9(4)
_computing_cell_refinement 'Bruker XSCANS'
_computing_data_collection 'Bruker XSCANS'
_computing_data_reduction 'Bruker SHELXTL'
_computing_molecular_graphics 'Bruker SHELXTL'
_computing_publication_material 'Bruker SHELXTL'
_computing_structure_refinement 'SHELXL-97 (Sheldrick, 1997)'
_computing_structure_solution 'SHELXS-97 (Sheldrick, 1990)'
_diffrn_ambient_temperature 293(2)
_diffrn_measured_fraction_theta_full 0.992
_diffrn_measured_fraction_theta_max 0.992
_diffrn_radiation_monochromator graphite
_diffrn_radiation_source 'fine-focus sealed tube'
_diffrn_radiation_type MoK\a
_diffrn_radiation_wavelength 0.71073
_diffrn_reflns_av_R_equivalents 0.0518
_diffrn_reflns_av_sigmaI/netI 0.0765
_diffrn_reflns_limit_h_max 8
_diffrn_reflns_limit_h_min -8
_diffrn_reflns_limit_k_max 9
_diffrn_reflns_limit_k_min -9
_diffrn_reflns_limit_l_max 11
_diffrn_reflns_limit_l_min -9
_diffrn_reflns_number 3922
_diffrn_reflns_theta_full 25.00
_diffrn_reflns_theta_max 25.00
_diffrn_reflns_theta_min 2.39
_exptl_absorpt_coefficient_mu 1.249
_exptl_absorpt_correction_T_max 0.872
_exptl_absorpt_correction_T_min 0.835
_exptl_absorpt_correction_type multi-scan
_exptl_crystal_colour blue
_exptl_crystal_density_diffrn 1.654
_exptl_crystal_density_method 'not measured'
_exptl_crystal_description prism
_exptl_crystal_F_000 267
_exptl_crystal_size_max 0.28
_exptl_crystal_size_mid 0.12
_exptl_crystal_size_min 0.11
_refine_diff_density_max 0.480
_refine_diff_density_min -1.009
_refine_diff_density_rms 0.096
_refine_ls_extinction_method none
_refine_ls_goodness_of_fit_ref 1.064
_refine_ls_hydrogen_treatment constr
_refine_ls_matrix_type full
_refine_ls_number_parameters 143
_refine_ls_number_reflns 1817
_refine_ls_number_restraints 0
_refine_ls_restrained_S_all 1.064
_refine_ls_R_factor_all 0.0745
_refine_ls_R_factor_gt 0.0519
_refine_ls_shift/su_max 0.000
_refine_ls_shift/su_mean 0.000
_refine_ls_structure_factor_coef Fsqd
_refine_ls_weighting_details 'calc w=1/[\s^2^(Fo^2^)+(0.0666P)^2^+0.0000P] where P=(Fo^2^+2Fc^2^)/3'
_refine_ls_weighting_scheme calc
_refine_ls_wR_factor_gt 0.1276
_refine_ls_wR_factor_ref 0.1352
_reflns_number_gt 1297
_reflns_number_total 1817
_reflns_threshold_expression >2sigma(I)
_cod_data_source_file c4ce01266f2.cif
_cod_data_source_block 1
_cod_depositor_comments
;
The following automatic conversions were performed:

'_symmetry_cell_setting' value 'Triclinic' changed to 'triclinic'
according to
/usr/data/users/saulius/crontab/automatic-downloads/rss-feeds/RSC/lib/dictionaries/cif_core.dic
dictionary named 'cif_core.dic' version 2.4.2 from 2011-04-26.

Automatic conversion script
Id: cif_fix_values 2281 2013-09-26 08:29:07Z andrius 

 Adding full bibliography for 7217600--7217608.cif.
;
_cod_original_sg_symbol_H-M P-1
_cod_database_code 7217606

loop_
_symmetry_equiv_pos_as_xyz
'x, y, z'
'-x, -y, -z'

loop_
_atom_site_label
_atom_site_type_symbol
_atom_site_fract_x
_atom_site_fract_y
_atom_site_fract_z
_atom_site_U_iso_or_equiv
_atom_site_adp_type
_atom_site_occupancy
_atom_site_symmetry_multiplicity
_atom_site_calc_flag
_atom_site_refinement_flags
Cu1 Cu 0.5000 0.0000 0.0000 0.0339(3) Uani 1 2 d S
O1 O 0.2908(5) 0.0513(4) 0.3277(4) 0.0397(9) Uani 1 1 d .
H1B H 0.3156 0.0192 0.4121 0.060 Uiso 1 1 calc R
O1W O 0.8288(7) -0.1209(6) 0.2393(6) 0.0935(17) Uani 1 1 d .
H1W H 0.8854 -0.0596 0.3262 0.112 Uiso 1 1 d R
H2W H 0.8795 -0.2073 0.2184 0.112 Uiso 1 1 d R
O2 O 0.6647(5) 0.0582(4) 0.4191(4) 0.0398(9) Uani 1 1 d .
O3 O 0.4528(5) 0.1464(4) 0.1592(4) 0.0375(8) Uani 1 1 d .
P1 P 0.48195(19) 0.13847(15) 0.32769(14) 0.0337(4) Uani 1 1 d .
N1 N 0.3273(6) -0.1756(5) 0.0205(4) 0.0338(10) Uani 1 1 d .
C1 C 0.3945(8) -0.3074(7) 0.0797(7) 0.0627(19) Uani 1 1 d .
H1A H 0.5306 -0.3143 0.1264 0.075 Uiso 1 1 calc R
C2 C 0.2708(8) -0.4364(7) 0.0754(7) 0.067(2) Uani 1 1 d .
H2A H 0.3243 -0.5271 0.1194 0.080 Uiso 1 1 calc R
C3 C 0.0688(7) -0.4305(6) 0.0061(5) 0.0373(12) Uani 1 1 d .
C5 C 0.0020(8) -0.2916(6) -0.0512(7) 0.0539(16) Uani 1 1 d .
H5A H -0.1335 -0.2803 -0.0963 0.065 Uiso 1 1 calc R
C6 C 0.1333(8) -0.1677(6) -0.0429(7) 0.0547(16) Uani 1 1 d .
H6A H 0.0833 -0.0745 -0.0836 0.066 Uiso 1 1 calc R
C8 C 0.4932(7) 0.3432(6) 0.4232(5) 0.0331(11) Uani 1 1 d .
C9 C 0.6344(7) 0.4609(6) 0.4261(5) 0.0337(11) Uani 1 1 d .
C7 C 0.3628(7) 0.3851(6) 0.4960(5) 0.0363(12) Uani 1 1 d .
H7A H 0.2693 0.3066 0.4925 0.044 Uiso 1 1 calc R
C10 C 0.7772(8) 0.4267(7) 0.3466(6) 0.0501(15) Uani 1 1 d .
H10A H 0.8543 0.5243 0.3565 0.075 Uiso 1 1 calc R
H10B H 0.7052 0.3872 0.2377 0.075 Uiso 1 1 calc R
H10C H 0.8635 0.3469 0.3948 0.075 Uiso 1 1 calc R

loop_
_atom_site_aniso_label
_atom_site_aniso_U_11
_atom_site_aniso_U_22
_atom_site_aniso_U_33
_atom_site_aniso_U_23
_atom_site_aniso_U_13
_atom_site_aniso_U_12
Cu1 0.0415(6) 0.0283(5) 0.0345(5) -0.0002(4) 0.0193(4) -0.0156(4)
O1 0.040(2) 0.040(2) 0.037(2) 0.0098(16) 0.0113(16) -0.0047(15)
O1W 0.093(4) 0.080(3) 0.112(4) -0.037(3) 0.061(3) -0.029(3)
O2 0.039(2) 0.046(2) 0.040(2) 0.0152(16) 0.0186(17) 0.0086(16)
O3 0.049(2) 0.0330(19) 0.0294(18) 0.0034(14) 0.0150(16) -0.0068(15)
P1 0.0391(8) 0.0317(7) 0.0304(8) 0.0059(6) 0.0129(6) -0.0021(6)
N1 0.039(2) 0.030(2) 0.034(2) 0.0038(18) 0.0163(19) -0.0109(18)
C1 0.035(3) 0.059(4) 0.070(4) 0.030(3) -0.012(3) -0.021(3)
C2 0.037(3) 0.061(4) 0.081(4) 0.045(3) -0.012(3) -0.021(3)
C3 0.038(3) 0.040(3) 0.032(3) 0.008(2) 0.010(2) -0.014(2)
C5 0.035(3) 0.039(3) 0.094(5) 0.025(3) 0.026(3) -0.002(2)
C6 0.044(3) 0.038(3) 0.093(5) 0.025(3) 0.033(3) 0.003(3)
C8 0.035(3) 0.034(3) 0.027(3) 0.004(2) 0.008(2) -0.001(2)
C9 0.032(3) 0.041(3) 0.025(3) 0.001(2) 0.008(2) -0.002(2)
C7 0.038(3) 0.039(3) 0.033(3) -0.003(2) 0.017(2) -0.011(2)
C10 0.043(3) 0.057(4) 0.051(3) -0.014(3) 0.027(3) -0.014(3)

loop_
_atom_type_symbol
_atom_type_description
_atom_type_scat_dispersion_real
_atom_type_scat_dispersion_imag
_atom_type_scat_source
C C 0.0033 0.0016 'International Tables Vol C Tables 4.2.6.8 and 6.1.1.4'
Cu Cu 0.3201 1.2651 'International Tables Vol C Tables 4.2.6.8 and 6.1.1.4'
N N 0.0061 0.0033 'International Tables Vol C Tables 4.2.6.8 and 6.1.1.4'
O O 0.0106 0.0060 'International Tables Vol C Tables 4.2.6.8 and 6.1.1.4'
P P 0.1023 0.0942 'International Tables Vol C Tables 4.2.6.8 and 6.1.1.4'
H H 0.0000 0.0000 'International Tables Vol C Tables 4.2.6.8 and 6.1.1.4'

loop_
_geom_angle_atom_site_label_1
_geom_angle_atom_site_label_2
_geom_angle_atom_site_label_3
_geom_angle
_geom_angle_site_symmetry_1
_geom_angle_site_symmetry_3
O3 Cu1 O3 180.00(18) 2_655 .
O3 Cu1 N1 91.26(14) 2_655 2_655
O3 Cu1 N1 88.74(14) . 2_655
O3 Cu1 N1 88.74(14) 2_655 .
O3 Cu1 N1 91.26(14) . .
N1 Cu1 N1 180.00(15) 2_655 .
O3 Cu1 O1W 89.82(13) 2_655 .
O3 Cu1 O1W 90.18(13) . .
N1 Cu1 O1W 92.42(15) 2_655 .
N1 Cu1 O1W 87.58(15) . .
P1 O1 H1B 109.5 . .
Cu1 O1W H1W 117.8 . .
Cu1 O1W H2W 120.9 . .
H1W O1W H2W 120.5 . .
P1 O3 Cu1 133.6(2) . .
O2 P1 O3 114.72(19) . .
O2 P1 O1 111.00(18) . .
O3 P1 O1 107.83(18) . .
O2 P1 C8 109.2(2) . .
O3 P1 C8 107.8(2) . .
O1 P1 C8 105.9(2) . .
C1 N1 C6 117.5(4) . .
C1 N1 Cu1 123.7(4) . .
C6 N1 Cu1 118.5(3) . .
N1 C1 C2 122.7(5) . .
N1 C1 H1A 118.6 . .
C2 C1 H1A 118.6 . .
C3 C2 C1 120.1(5) . .
C3 C2 H2A 120.0 . .
C1 C2 H2A 120.0 . .
C5 C3 C2 116.4(4) . .
C5 C3 C3 122.0(6) . 2_545
C2 C3 C3 121.6(6) . 2_545
C3 C5 C6 120.5(5) . .
C3 C5 H5A 119.7 . .
C6 C5 H5A 119.7 . .
N1 C6 C5 122.8(5) . .
N1 C6 H6A 118.6 . .
C5 C6 H6A 118.6 . .
C7 C8 C9 119.3(4) . .
C7 C8 P1 120.0(4) . .
C9 C8 P1 120.8(4) . .
C7 C9 C8 117.8(4) 2_666 .
C7 C9 C10 119.6(4) 2_666 .
C8 C9 C10 122.7(4) . .
C8 C7 C9 123.0(4) . 2_666
C8 C7 H7A 118.5 . .
C9 C7 H7A 118.5 2_666 .
C9 C10 H10A 109.5 . .
C9 C10 H10B 109.5 . .
H10A C10 H10B 109.5 . .
C9 C10 H10C 109.5 . .
H10A C10 H10C 109.5 . .
H10B C10 H10C 109.5 . .

loop_
_geom_bond_atom_site_label_1
_geom_bond_atom_site_label_2
_geom_bond_distance
_geom_bond_site_symmetry_2
Cu1 O3 1.935(3) 2_655
Cu1 O3 1.935(3) .
Cu1 N1 1.998(3) 2_655
Cu1 N1 1.998(3) .
Cu1 O1W 2.895(6) .
O1 P1 1.567(3) .
O1 H1B 0.8200 .
O1W H1W 0.8500 .
O1W H2W 0.8500 .
O2 P1 1.509(4) .
O3 P1 1.513(3) .
P1 C8 1.810(5) .
N1 C1 1.315(7) .
N1 C6 1.321(6) .
C1 C2 1.385(7) .
C1 H1A 0.9300 .
C2 C3 1.375(7) .
C2 H2A 0.9300 .
C3 C5 1.361(7) .
C3 C3 1.492(8) 2_545
C5 C6 1.378(6) .
C5 H5A 0.9300 .
C6 H6A 0.9300 .
C8 C7 1.387(6) .
C8 C9 1.407(6) .
C9 C7 1.390(6) 2_666
C9 C10 1.501(6) .
C7 C9 1.390(6) 2_666
C7 H7A 0.9300 .
C10 H10A 0.9600 .
C10 H10B 0.9600 .
C10 H10C 0.9600 .

loop_
_geom_hbond_atom_site_label_D
_geom_hbond_atom_site_label_H
_geom_hbond_atom_site_label_A
_geom_hbond_distance_DH
_geom_hbond_distance_HA
_geom_hbond_distance_DA
_geom_hbond_angle_DHA
_geom_hbond_site_symmetry_A
O1 H1B O2 0.82 1.73 2.549(4) 172.4 2_656

loop_
_geom_torsion_atom_site_label_1
_geom_torsion_atom_site_label_2
_geom_torsion_atom_site_label_3
_geom_torsion_atom_site_label_4
_geom_torsion
_geom_torsion_site_symmetry_1
_geom_torsion_site_symmetry_4
O3 Cu1 O3 P1 -160(100) 2_655 .
N1 Cu1 O3 P1 -123.5(3) 2_655 .
N1 Cu1 O3 P1 56.5(3) . .
O1W Cu1 O3 P1 -31.1(3) . .
Cu1 O3 P1 O2 37.3(3) . .
Cu1 O3 P1 O1 -87.0(3) . .
Cu1 O3 P1 C8 159.1(3) . .
O3 Cu1 N1 C1 68.9(5) 2_655 .
O3 Cu1 N1 C1 -111.1(5) . .
N1 Cu1 N1 C1 -110(100) 2_655 .
O1W Cu1 N1 C1 -20.9(4) . .
O3 Cu1 N1 C6 -104.0(4) 2_655 .
O3 Cu1 N1 C6 76.0(4) . .
N1 Cu1 N1 C6 77(100) 2_655 .
O1W Cu1 N1 C6 166.1(4) . .
C6 N1 C1 C2 1.1(9) . .
Cu1 N1 C1 C2 -171.8(5) . .
N1 C1 C2 C3 0.5(10) . .
C1 C2 C3 C5 -2.0(9) . .
C1 C2 C3 C3 177.7(6) . 2_545
C2 C3 C5 C6 2.0(9) . .
C3 C3 C5 C6 -177.7(6) 2_545 .
C1 N1 C6 C5 -1.2(8) . .
Cu1 N1 C6 C5 172.2(4) . .
C3 C5 C6 N1 -0.4(9) . .
O2 P1 C8 C7 -111.1(4) . .
O3 P1 C8 C7 123.6(4) . .
O1 P1 C8 C7 8.4(5) . .
O2 P1 C8 C9 68.3(4) . .
O3 P1 C8 C9 -56.9(4) . .
O1 P1 C8 C9 -172.1(4) . .
C7 C8 C9 C7 0.6(8) . 2_666
P1 C8 C9 C7 -178.8(3) . 2_666
C7 C8 C9 C10 -178.3(5) . .
P1 C8 C9 C10 2.2(7) . .
C9 C8 C7 C9 -0.6(8) . 2_666
P1 C8 C7 C9 178.8(4) . 2_666
